data_2206024
loop_
_publ_author_name
'Laurent F. Bornaghi'
'Sally-Ann Poulsen'
'Peter C. Healy'
'Alan R. White'

_publ_section_title
;
 <i>N</i>-(2-Nitrobenzenesulfonyl)-<small>L</small>-alanine methyl
 ester
;
_journal_issue 6
_journal_name_full 'Acta Crystallographica Section E'
_journal_page_first o1665
_journal_page_last o1667
_journal_paper_doi 10.1107/S1600536805014315
_journal_volume 61
_journal_year 2005
_chemical_formula_iupac 'C10 H12 N2 O6 S'
_chemical_formula_moiety 'C10 H12 N2 O6 S'
_chemical_formula_sum 'C10 H12 N2 O6 S'
_chemical_formula_weight 288.29
_chemical_melting_point 359
_chemical_name_systematic
;
N-(2-nitrobenzenesulfonyl)-L-alanine methyl ester
;
_space_group_IT_number 4
_symmetry_cell_setting monoclinic
_symmetry_space_group_name_Hall 'P 2yb'
_symmetry_space_group_name_H-M 'P 1 21 1'
_atom_sites_solution_hydrogens geom
_atom_sites_solution_primary direct
_atom_sites_solution_secondary difmap
_cell_angle_alpha 90
_cell_angle_beta 95.10(2)
_cell_angle_gamma 90
_cell_formula_units_Z 2
_cell_length_a 8.845(3)
_cell_length_b 13.335(5)
_cell_length_c 5.5203(10)
_cell_measurement_reflns_used 25
_cell_measurement_temperature 295
_cell_measurement_theta_max 17.0
_cell_measurement_theta_min 12.8
_cell_volume 648.5(3)
_computing_cell_refinement 'MSC/AFC7 Diffractometer Control Software for Windows'
_computing_data_collection
;
MSC/AFC7 Diffractometer Control Software for Windows
(Molecular Structure Corporation, 1999)
;
_computing_data_reduction 'TEXSAN for Windows (Molecular Structure Corporation, 2001)'
_computing_molecular_graphics 'ORTEP-3 (Farrugia, 1997)'
_computing_publication_material 'TEXSAN for Windows aaand PLATON (Spek, 2003)'
_computing_structure_refinement 'TEXSAN for Windows and SHELXL97 (Sheldrick, 1997)'
_computing_structure_solution 'TEXSAN for Windows'
_diffrn_ambient_temperature 295
_diffrn_measured_fraction_theta_full 0.999
_diffrn_measured_fraction_theta_max 0.999
_diffrn_measurement_device 'Rigaku AFC-7R'
_diffrn_measurement_method \w-2\q
_diffrn_radiation_monochromator graphite
_diffrn_radiation_source 'Rigaku rotating anode'
_diffrn_radiation_type 'Mo K\a'
_diffrn_radiation_wavelength 0.7107
_diffrn_reflns_av_R_equivalents 0.0329
_diffrn_reflns_av_sigmaI/netI 0.0422
_diffrn_reflns_limit_h_max 11
_diffrn_reflns_limit_h_min 0
_diffrn_reflns_limit_k_max 17
_diffrn_reflns_limit_k_min -6
_diffrn_reflns_limit_l_max 7
_diffrn_reflns_limit_l_min -7
_diffrn_reflns_number 1708
_diffrn_reflns_reduction_process ' ?'
_diffrn_reflns_theta_full 27.49
_diffrn_reflns_theta_max 27.49
_diffrn_reflns_theta_min 2.77
_diffrn_standards_decay_% 1.79
_diffrn_standards_interval_count 150
_diffrn_standards_number 3
_exptl_absorpt_coefficient_mu 0.274
_exptl_absorpt_correction_type none
_exptl_crystal_colour colorless
_exptl_crystal_density_diffrn 1.476
_exptl_crystal_density_method 'not measured'
_exptl_crystal_description prismatic
_exptl_crystal_F_000 300
_exptl_crystal_size_max 0.400
_exptl_crystal_size_mid 0.200
_exptl_crystal_size_min 0.150
_refine_diff_density_max 0.202
_refine_diff_density_min -0.205
_refine_ls_abs_structure_details 'Flack (1983)'
_refine_ls_abs_structure_Flack 0.24(12)
_refine_ls_extinction_coef 0.041(7)
_refine_ls_extinction_expression FC^*^=KFC[1+0.001XFC^2^\L^3^/SIN(2\Q)]^-1/4^
_refine_ls_extinction_method SHELXL97
_refine_ls_goodness_of_fit_ref 1.022
_refine_ls_hydrogen_treatment constr
_refine_ls_matrix_type full
_refine_ls_number_parameters 173
_refine_ls_number_reflns 1608
_refine_ls_number_restraints 1
_refine_ls_restrained_S_all 1.022
_refine_ls_R_factor_all 0.0549
_refine_ls_R_factor_gt 0.0357
_refine_ls_shift/su_max 0.018
_refine_ls_shift/su_mean 0.001
_refine_ls_structure_factor_coef Fsqd
_refine_ls_weighting_details 'calc w = 1/[\s^2^(Fo^2^)+(0.0631P)^2^] where P = (Fo^2^+2Fc^2^)/3'
_refine_ls_weighting_scheme calc
_refine_ls_wR_factor_gt 0.0962
_refine_ls_wR_factor_ref 0.1055
_reflns_number_gt 1252
_reflns_number_total 1608
_reflns_threshold_expression I>2\s(I)
_cod_data_source_file nc6028.cif
_cod_data_source_block I
_cod_depositor_comments
;
The following automatic conversions were performed:
'_symmetry_cell_setting' value 'Monoclinic' changed to 'monoclinic'
according to '/home/saulius/struct/CIF-dictionaries/cif_core.dic'
dictionary named 'cif_core.dic' version 2.4.1 from 2010-06-29.

Automatic conversion script
Id: cif_fix_enum 1527 2010-12-29 10:47:43Z saulius 

The following automatic conversions were performed:

'_symmetry_cell_setting' value 'Monoclinic' changed to 'monoclinic'
according to /home/saulius/struct/CIF-dictionaries/cif_core.dic
dictionary named 'cif_core.dic' version 2.4.1 from 2010-06-29.

Automatic conversion script
Id: cif_fix_values 1715 2011-07-08 13:25:40Z adriana 
;
_cod_original_sg_symbol_H-M 'P 21'
_cod_database_code 2206024
_cod_database_fobs_code 2206024

loop_
_symmetry_equiv_pos_as_xyz
x,y,z
-x,1/2+y,-z

loop_
_atom_site_aniso_label
_atom_site_aniso_U_11
_atom_site_aniso_U_22
_atom_site_aniso_U_33
_atom_site_aniso_U_12
_atom_site_aniso_U_13
_atom_site_aniso_U_23
S1 0.0753(6) 0.0325(3) 0.0333(3) -0.0029(4) 0.0076(3) 0.0025(4)
O1 0.082(2) 0.097(3) 0.0467(14) -0.0142(19) 0.0042(14) -0.0071(16)
O2 0.063(2) 0.169(5) 0.122(3) 0.012(3) -0.029(2) 0.006(3)
O3 0.085(2) 0.0530(16) 0.0613(17) -0.0254(15) 0.0169(15) -0.0053(13)
O4 0.103(2) 0.0473(17) 0.0337(11) 0.0168(13) 0.0080(12) 0.0085(9)
O5 0.0751(18) 0.0464(14) 0.0590(15) -0.0008(13) -0.0032(13) 0.0077(12)
O6 0.087(2) 0.0545(16) 0.0685(19) 0.0015(16) -0.0218(16) -0.0103(14)
N1 0.0699(19) 0.0407(19) 0.0318(12) 0.0033(13) 0.0018(13) -0.0036(10)
N2 0.061(2) 0.084(3) 0.056(2) -0.007(2) -0.0058(17) 0.017(2)
C1 0.0543(18) 0.0311(14) 0.0407(15) 0.0002(14) 0.0128(14) 0.0041(13)
C2 0.0499(19) 0.054(2) 0.0505(18) 0.0023(16) 0.0135(15) 0.0097(16)
C3 0.068(3) 0.066(3) 0.086(3) 0.021(2) 0.028(2) 0.029(3)
C4 0.096(4) 0.041(2) 0.099(4) 0.006(2) 0.044(3) 0.001(2)
C5 0.096(3) 0.049(2) 0.070(3) -0.015(2) 0.032(3) -0.019(2)
C6 0.073(2) 0.0421(17) 0.0410(17) -0.0044(17) 0.0077(16) -0.0047(15)
C7 0.064(2) 0.0407(15) 0.0377(14) 0.010(2) -0.0042(13) 0.0003(18)
C8 0.0551(19) 0.0442(18) 0.0436(17) 0.0074(16) 0.0019(14) -0.0041(15)
C9 0.090(3) 0.057(3) 0.106(4) -0.016(3) -0.020(3) -0.020(3)
C10 0.076(3) 0.056(2) 0.059(2) 0.012(2) 0.012(2) -0.0119(19)

loop_
_atom_site_label
_atom_site_fract_x
_atom_site_fract_y
_atom_site_fract_z
_atom_site_U_iso_or_equiv
_atom_site_thermal_displace_type
_atom_site_occupancy
_atom_site_type_symbol
S1 0.21572(11) 0.79482(7) 0.30884(13) 0.0469(2) Uani 1.000 S
O1 0.0574(4) 0.8623(3) -0.1697(5) 0.0753(13) Uani 1.000 O
O2 -0.1436(4) 0.9414(4) -0.0973(8) 0.120(2) Uani 1.000 O
O3 0.0778(4) 0.7430(2) 0.2378(5) 0.0658(10) Uani 1.000 O
O4 0.2966(4) 0.77223(18) 0.5389(4) 0.0612(9) Uani 1.000 O
O5 0.4676(3) 0.9698(2) 0.0264(5) 0.0607(9) Uani 1.000 O
O6 0.6211(4) 0.9337(2) 0.3575(5) 0.0717(11) Uani 1.000 O
N1 0.3333(4) 0.77466(19) 0.1071(4) 0.0476(10) Uani 1.000 N
N2 -0.0115(4) 0.9217(3) -0.0549(6) 0.0677(14) Uani 1.000 N
C1 0.1751(4) 0.9252(2) 0.3148(6) 0.0415(9) Uani 1.000 C
C2 0.0725(4) 0.9752(3) 0.1511(7) 0.0509(11) Uani 1.000 C
C3 0.0444(6) 1.0766(4) 0.1701(10) 0.0721(17) Uani 1.000 C
C4 0.1188(6) 1.1298(3) 0.3554(11) 0.077(2) Uani 1.000 C
C5 0.2194(6) 1.0833(3) 0.5191(9) 0.0702(16) Uani 1.000 C
C6 0.2493(5) 0.9810(3) 0.5016(6) 0.0519(10) Uani 1.000 C
C7 0.4949(4) 0.7982(3) 0.1611(5) 0.0480(10) Uani 1.000 C
C8 0.5245(4) 0.9109(3) 0.1690(6) 0.0478(10) Uani 1.000 C
C9 0.6588(7) 1.0394(4) 0.3886(11) 0.0861(19) Uani 1.000 C
C10 0.5870(5) 0.7512(3) -0.0331(8) 0.0633(14) Uani 1.000 C
H1 0.30170 0.79600 -0.03450 0.0540 Uiso 1.000 H
H3 -0.02780 1.10750 0.05470 0.0830 Uiso 1.000 H
H4 0.10150 1.19890 0.36960 0.0930 Uiso 1.000 H
H5 0.27460 1.12020 0.64640 0.0830 Uiso 1.000 H
H6 0.31760 0.94890 0.61830 0.0610 Uiso 1.000 H
H7 0.52830 0.76970 0.31370 0.0560 Uiso 1.000 H
H9A 0.76340 1.04400 0.44650 0.1040 Uiso 1.000 H
H9B 0.64300 1.07100 0.23490 0.1040 Uiso 1.000 H
H9C 0.59800 1.06800 0.50010 0.1040 Uiso 1.000 H
H10A 0.69210 0.75590 0.01700 0.0760 Uiso 1.000 H
H10B 0.56050 0.68130 -0.05060 0.0760 Uiso 1.000 H
H10C 0.56480 0.78360 -0.18340 0.0760 Uiso 1.000 H

loop_
_atom_type_symbol
_atom_type_description
_atom_type_scat_dispersion_real
_atom_type_scat_dispersion_imag
_atom_type_scat_source
S S 0.1246 0.1234 'International Tables Vol C Tables 4.2.6.8 and 6.1.1.4'
O O 0.0106 0.0060 'International Tables Vol C Tables 4.2.6.8 and 6.1.1.4'
N N 0.0061 0.0033 'International Tables Vol C Tables 4.2.6.8 and 6.1.1.4'
H H 0.0000 0.0000 'International Tables Vol C Tables 4.2.6.8 and 6.1.1.4'
C C 0.0033 0.0016 'International Tables Vol C Tables 4.2.6.8 and 6.1.1.4'

loop_
_geom_angle_atom_site_label_1
_geom_angle_atom_site_label_2
_geom_angle_atom_site_label_3
_geom_angle
_geom_angle_publ_flag
O3 S1 O4 119.29(18) yes
O3 S1 N1 108.52(17) yes
O3 S1 C1 108.05(17) yes
O4 S1 N1 105.97(18) yes
O4 S1 C1 105.97(15) yes
N1 S1 C1 108.66(15) yes
C8 O6 C9 116.2(4) yes
S1 N1 C7 120.02(19) yes
O1 N2 O2 124.6(4) yes
O1 N2 C2 118.3(3) yes
O2 N2 C2 117.2(4) yes
S1 N1 H1 113.00 no
C7 N1 H1 110.00 no
S1 C1 C2 125.3(3) yes
C2 C1 C6 117.6(3) no
S1 C1 C6 117.1(3) yes
N2 C2 C3 116.6(4) yes
C1 C2 C3 122.1(4) no
N2 C2 C1 121.3(3) yes
C2 C3 C4 119.2(5) no
C3 C4 C5 120.3(4) no
C4 C5 C6 121.1(4) no
C1 C6 C5 119.7(4) no
N1 C7 C10 109.8(3) yes
C8 C7 C10 108.8(3) no
N1 C7 C8 112.2(3) yes
O6 C8 C7 110.3(3) yes
O5 C8 O6 125.0(4) yes
O5 C8 C7 124.7(3) yes
C2 C3 H3 119.00 no
C4 C3 H3 122.00 no
C3 C4 H4 120.00 no
C5 C4 H4 120.00 no
C4 C5 H5 121.00 no
C6 C5 H5 118.00 no
C1 C6 H6 120.00 no
C5 C6 H6 121.00 no
N1 C7 H7 108.00 no
C8 C7 H7 109.00 no
C10 C7 H7 108.00 no
O6 C9 H9A 108.00 no
O6 C9 H9B 108.00 no
O6 C9 H9C 110.00 no
H9A C9 H9B 109.00 no
H9A C9 H9C 111.00 no
H9B C9 H9C 111.00 no
C7 C10 H10A 110.00 no
C7 C10 H10B 109.00 no
C7 C10 H10C 110.00 no
H10A C10 H10B 108.00 no
H10A C10 H10C 110.00 no
H10B C10 H10C 109.00 no

loop_
_geom_bond_atom_site_label_1
_geom_bond_atom_site_label_2
_geom_bond_distance
_geom_bond_publ_flag
S1 O3 1.426(3) yes
S1 O4 1.433(3) yes
S1 N1 1.613(3) yes
S1 C1 1.776(3) yes
O1 N2 1.212(5) yes
O2 N2 1.200(5) yes
O5 C8 1.191(5) yes
O6 C8 1.322(5) yes
O6 C9 1.455(6) yes
N1 C7 1.468(5) yes
N2 C2 1.485(5) yes
N1 H1 0.8600 no
C1 C2 1.393(5) no
C1 C6 1.388(5) no
C2 C3 1.381(7) no
C3 C4 1.365(8) no
C4 C5 1.360(7) no
C5 C6 1.395(6) no
C7 C8 1.525(6) no
C7 C10 1.537(5) no
C3 H3 0.9500 no
C4 H4 0.9400 no
C5 H5 0.9600 no
C6 H6 0.9500 no
C7 H7 0.9500 no
C9 H9A 0.9500 no
C9 H9B 0.9500 no
C9 H9C 0.9300 no
C10 H10A 0.9500 no
C10 H10B 0.9600 no
C10 H10C 0.9400 no

loop_
_geom_contact_atom_site_label_1
_geom_contact_atom_site_label_2
_geom_contact_distance
_geom_contact_site_symmetry_2
_geom_contact_publ_flag
S1 O1 3.015(3) . no
S1 O1 3.431(3) 1_556 no
O1 S1 3.431(3) 1_554 no
O1 S1 3.015(3) . no
O1 O3 2.748(4) . no
O1 O4 3.019(5) 1_554 no
O1 N1 2.999(5) . no
O1 C1 3.227(5) 1_554 no
O1 C6 3.038(5) 1_554 no
O3 C3 3.276(6) 2_545 no
O3 C4 3.323(6) 2_546 no
O3 O1 2.748(4) . no
O3 N2 2.947(5) . no
O4 O1 3.019(5) 1_556 no
O4 C9 3.151(6) 2_646 no
O4 C10 3.344(5) 1_556 no
O4 N1 3.125(3) 1_556 no
O5 C6 3.396(5) . no
O5 C6 3.339(5) 1_554 no
O5 C1 3.212(5) . no
O5 N1 2.911(4) . no
O1 H4 2.7700 2_545 no
O1 H1 2.3900 . no
O1 H6 2.9100 1_554 no
O2 H9A 2.9200 1_454 no
O2 H3 2.5500 . no
O3 H4 2.8600 2_546 no
O3 H3 2.4400 2_545 no
O4 H9C 2.8900 2_646 no
O4 H10C 2.7100 1_556 no
O4 H1 2.3700 1_556 no
O4 H6 2.4000 . no
O4 H7 2.4900 . no
O5 H1 2.7500 . no
O5 H6 2.5300 1_554 no
O5 H9B 2.2900 . no
O5 H10C 2.9000 . no
O5 H10B 2.8400 2_655 no
N1 O1 2.999(5) . no
N1 O4 3.125(3) 1_554 no
N1 O5 2.911(4) . no
N2 O3 2.947(5) . no
C1 O1 3.227(5) 1_556 no
C1 O5 3.212(5) . no
C1 C8 3.268(5) . no
C3 O3 3.276(6) 2_555 no
C4 O3 3.323(6) 2_556 no
C6 O1 3.038(5) 1_556 no
C6 C8 3.311(6) . no
C6 O5 3.396(5) . no
C6 O5 3.339(5) 1_556 no
C8 C1 3.268(5) . no
C8 C6 3.311(6) . no
C9 O4 3.151(6) 2_656 no
C10 O4 3.344(5) 1_554 no
C3 H9A 3.0600 1_455 no
C10 H5 2.9400 2_646 no
H1 O1 2.3900 . no
H1 O4 2.3700 1_554 no
H1 O5 2.7500 . no
H1 H10C 2.5400 . no
H3 O2 2.5500 . no
H3 O3 2.4400 2_555 no
H4 O1 2.7700 2_555 no
H4 O3 2.8600 2_556 no
H5 C10 2.9400 2_656 no
H5 H10A 2.5900 2_656 no
H6 O1 2.9100 1_556 no
H6 O4 2.4000 . no
H6 O5 2.5300 1_556 no
H7 O4 2.4900 . no
H9A O2 2.9200 1_656 no
H9A C3 3.0600 1_655 no
H9B O5 2.2900 . no
H9B H10B 2.4700 2_655 no
H9C O4 2.8900 2_656 no
H10A H5 2.5900 2_646 no
H10B O5 2.8400 2_645 no
H10B H9B 2.4700 2_645 no
H10C O4 2.7100 1_554 no
H10C O5 2.9000 . no
H10C H1 2.5400 . no

loop_
_geom_hbond_atom_site_label_D
_geom_hbond_atom_site_label_H
_geom_hbond_atom_site_label_A
_geom_hbond_site_symmetry_A
_geom_hbond_distance_DH
_geom_hbond_distance_HA
_geom_hbond_distance_DA
_geom_hbond_angle_DHA
_geom_hbond_publ_flag
N1 H1 O1 . 0.86 2.39 2.999(5) 128 yes
N1 H1 O4 1_554 0.86 2.37 3.125(3) 147 yes
C3 H3 O3 2_555 0.95 2.44 3.276(6) 146 yes
C6 H6 O4 . 0.95 2.40 2.820(5) 107 yes
C6 H6 O5 1_556 0.95 2.53 3.339(5) 144 yes
C7 H7 O4 . 0.95 2.49 2.863(4) 103 yes
C9 H9B O5 . 0.95 2.29 2.668(7) 103 yes

loop_
_geom_torsion_atom_site_label_1
_geom_torsion_atom_site_label_2
_geom_torsion_atom_site_label_3
_geom_torsion_atom_site_label_4
_geom_torsion
_geom_torsion_publ_flag
O3 S1 N1 C7 -165.3(3) no
O4 S1 N1 C7 -36.1(3) no
C1 S1 N1 C7 77.5(3) no
O3 S1 C1 C2 -37.3(4) no
O3 S1 C1 C6 141.1(3) no
O4 S1 C1 C2 -166.2(3) no
O4 S1 C1 C6 12.2(3) no
N1 S1 C1 C2 80.3(3) no
N1 S1 C1 C6 -101.3(3) no
C9 O6 C8 O5 0.0(6) no
C9 O6 C8 C7 -179.5(4) no
S1 N1 C7 C10 167.4(2) no
S1 N1 C7 C8 -71.6(3) no
O2 N2 C2 C3 -42.9(6) no
O1 N2 C2 C1 -43.1(5) no
O1 N2 C2 C3 136.4(4) no
O2 N2 C2 C1 137.6(4) no
C6 C1 C2 N2 179.7(3) no
C6 C1 C2 C3 0.3(6) no
S1 C1 C6 C5 -178.5(3) no
C2 C1 C6 C5 0.0(6) no
S1 C1 C2 N2 -1.9(5) no
S1 C1 C2 C3 178.6(3) no
N2 C2 C3 C4 -179.8(4) no
C1 C2 C3 C4 -0.3(7) no
C2 C3 C4 C5 0.0(8) no
C3 C4 C5 C6 0.2(8) no
C4 C5 C6 C1 -0.2(7) no
N1 C7 C8 O5 -43.2(4) no
N1 C7 C8 O6 136.3(3) no
C10 C7 C8 O5 78.4(4) no
C10 C7 C8 O6 -102.1(3) no

loop_
_cod_related_entry_id
_cod_related_entry_database
_cod_related_entry_code
1 ChemSpider 21173287
